data_7161216
loop_
_publ_author_name
'Song, Weihong'
'Ye, Yu-xiao'
'Wu, Jing-dong'
'Li, Jun-Jie'
'Jiang, Xiao-Mei'
'Zhao, Rong-bin'
'Yu, Wei-Guo'
'Xiang, Ziwei'

_publ_section_title
;
 Synthesis of aza-\b-lactams via B(C6F5)3-catalyzed Wolff
 rearrangement/[2+2] cascade cyclization of \a-diazoketones with diazenes
;
_journal_name_full 'Organic &amp; Biomolecular Chemistry'
_journal_paper_doi 10.1039/D6OB00455E
_journal_year 2026
_chemical_formula_moiety 'C23 H20 N2 O3'
_chemical_formula_sum 'C23 H20 N2 O3'
_chemical_formula_weight 372.41
_chemical_name_systematic 'ethyl 3-oxo-2,4,4-triphenyl-1,2-diazetidine-1-carboxylate'
_space_group_crystal_system triclinic
_space_group_IT_number 2
_space_group_name_Hall '-P 1'
_space_group_name_H-M_alt 'P -1'
_atom_sites_solution_hydrogens geom
_atom_sites_solution_primary dual
_audit_creation_date 2025-07-03
_audit_creation_method
;
Olex2 1.2
(compiled 2018.05.29 svn.r3508 for OlexSys, GUI svn.r5506)
;
_audit_update_record
;
2025-10-09 deposited with the CCDC.	2026-06-08 downloaded from the CCDC.
;
_cell_angle_alpha 98.448(4)
_cell_angle_beta 107.812(4)
_cell_angle_gamma 107.751(4)
_cell_formula_units_Z 2
_cell_length_a 8.3482(6)
_cell_length_b 9.8084(7)
_cell_length_c 13.6240(10)
_cell_measurement_reflns_used 4101
_cell_measurement_temperature 150(2)
_cell_measurement_theta_max 68.14
_cell_measurement_theta_min 3.53
_cell_volume 975.40(13)
_computing_cell_refinement 'SAINT V8.40B (?, 2016)'
_computing_data_reduction 'SAINT V8.40B (?, 2016)'
_computing_molecular_graphics 'Olex2 (Dolomanov et al., 2009)'
_computing_publication_material 'Olex2 (Dolomanov et al., 2009)'
_computing_structure_refinement 'XL (Sheldrick, 2008)'
_computing_structure_solution 'XT (Sheldrick, 2015)'
_diffrn_ambient_temperature 150.0
_diffrn_measured_fraction_theta_full 0.986
_diffrn_measured_fraction_theta_max 0.984
_diffrn_measurement_device_type 'Bruker APEX-II CCD'
_diffrn_measurement_method '\f and \w scans'
_diffrn_radiation_type CuK\a
_diffrn_radiation_wavelength 1.54178
_diffrn_reflns_av_R_equivalents 0.0543
_diffrn_reflns_av_unetI/netI 0.0482
_diffrn_reflns_Laue_measured_fraction_full 0.986
_diffrn_reflns_Laue_measured_fraction_max 0.984
_diffrn_reflns_limit_h_max 10
_diffrn_reflns_limit_h_min -10
_diffrn_reflns_limit_k_max 11
_diffrn_reflns_limit_k_min -11
_diffrn_reflns_limit_l_max 16
_diffrn_reflns_limit_l_min -16
_diffrn_reflns_number 11454
_diffrn_reflns_point_group_measured_fraction_full 0.986
_diffrn_reflns_point_group_measured_fraction_max 0.984
_diffrn_reflns_theta_full 67.679
_diffrn_reflns_theta_max 68.381
_diffrn_reflns_theta_min 3.534
_diffrn_standards_number 0
_exptl_absorpt_coefficient_mu 0.685
_exptl_absorpt_correction_T_max 0.7531
_exptl_absorpt_correction_T_min 0.6393
_exptl_absorpt_correction_type none
_exptl_absorpt_process_details
;
SADABS-2016/2 (Bruker,2016/2) was used for absorption correction.
wR2(int) was 0.1030 before and 0.0602 after correction.
The Ratio of minimum to maximum transmission is 0.8489.
The \l/2 correction factor is Not present.
;
_exptl_crystal_colour colourless
_exptl_crystal_colour_primary colourless
_exptl_crystal_density_diffrn 1.268
_exptl_crystal_description block
_exptl_crystal_F_000 392
_exptl_crystal_recrystallization_method 'Re-crystallisation from solvent: Dichloromethane and n-hexane'
_exptl_crystal_size_max 0.014
_exptl_crystal_size_mid 0.01
_exptl_crystal_size_min 0.008
_refine_diff_density_max 0.223
_refine_diff_density_min -0.256
_refine_diff_density_rms 0.036
_refine_ls_extinction_method none
_refine_ls_goodness_of_fit_ref 1.066
_refine_ls_hydrogen_treatment constr
_refine_ls_matrix_type full
_refine_ls_number_parameters 254
_refine_ls_number_reflns 3519
_refine_ls_number_restraints 0
_refine_ls_restrained_S_all 1.066
_refine_ls_R_factor_all 0.0502
_refine_ls_R_factor_gt 0.0391
_refine_ls_shift/su_max 0.000
_refine_ls_shift/su_mean 0.000
_refine_ls_structure_factor_coef Fsqd
_refine_ls_weighting_details 'w=1/[\s^2^(Fo^2^)+(0.0325P)^2^+0.2267P] where P=(Fo^2^+2Fc^2^)/3'
_refine_ls_weighting_scheme calc
_refine_ls_wR_factor_gt 0.0928
_refine_ls_wR_factor_ref 0.0995
_reflns_Friedel_coverage 0.000
_reflns_number_gt 2805
_reflns_number_total 3519
_reflns_threshold_expression 'I > 2\s(I)'
_cod_data_source_file d6ob00455e2.cif
_cod_data_source_block tt2
_cod_database_code 7161216
_shelx_shelxl_version_number 2018/3
_shelx_space_group_comment
;
The symmetry employed for this shelxl refinement is uniquely defined
by the following loop, which should always be used as a source of
symmetry information in preference to the above space-group names.
They are only intended as comments.
;
_shelx_estimated_absorpt_t_max 0.995
_shelx_estimated_absorpt_t_min 0.990
_olex2_refinement_description
;
1. Fixed Uiso
 At 1.2 times of:
  All C(H) groups, All C(H,H) groups
 At 1.5 times of:
  All C(H,H,H) groups
2.a Secondary CH2 refined with riding coordinates:
 C00R(H00B,H00F)
2.b Aromatic/amide H refined with riding coordinates:
 C00A(H00A), C00C(H00C), C00D(H00D), C00E(H00E), C00G(H00G), C00H(H00H),
 C00I(H00I), C00J(H00J), C00K(H00K), C00L(H00L), C00M(H00M), C00N(H00N),
 C00O(H00O), C00P(H00P), C00Q(H00Q)
2.c Idealised Me refined as rotating group:
 C00S(H00R,H00S,H00T)
;
_olex2_submission_special_instructions 'No special instructions were received'

loop_
_space_group_symop_operation_xyz
'x, y, z'
'-x, -y, -z'

loop_
_atom_site_label
_atom_site_type_symbol
_atom_site_fract_x
_atom_site_fract_y
_atom_site_fract_z
_atom_site_U_iso_or_equiv
_atom_site_adp_type
_atom_site_occupancy
_atom_site_site_symmetry_order
_atom_site_calc_flag
_atom_site_refinement_flags_posn
_atom_site_refinement_flags_adp
_atom_site_refinement_flags_occupancy
_atom_site_disorder_assembly
_atom_site_disorder_group
O001 O 0.75777(14) 0.84344(12) 0.44669(8) 0.0291(3) Uani 1 1 d . . . . .
O002 O 0.15360(14) 0.66564(13) 0.11910(10) 0.0387(3) Uani 1 1 d . . . . .
O003 O 0.32045(15) 0.90938(13) 0.15096(10) 0.0373(3) Uani 1 1 d . . . . .
N004 N 0.61688(16) 0.86751(14) 0.27465(10) 0.0263(3) Uani 1 1 d . . . . .
N005 N 0.45137(16) 0.74362(14) 0.20559(10) 0.0259(3) Uani 1 1 d . . . . .
C006 C 0.48850(18) 0.53068(16) 0.28164(12) 0.0250(3) Uani 1 1 d . . . . .
C007 C 0.63794(19) 0.80679(16) 0.36034(12) 0.0235(3) Uani 1 1 d . . . . .
C008 C 0.7462(2) 0.95088(17) 0.23734(12) 0.0265(3) Uani 1 1 d . . . . .
C009 C 0.30891(19) 0.67118(17) 0.34270(12) 0.0253(3) Uani 1 1 d . . . . .
C00A C 0.2998(2) 0.80364(18) 0.38847(13) 0.0299(3) Uani 1 1 d . . . . .
H00A H 0.387739 0.895525 0.393611 0.036 Uiso 1 1 calc R . . . .
C00B C 0.45710(19) 0.67451(17) 0.29956(11) 0.0242(3) Uani 1 1 d . . . . .
C00C C 0.9210(2) 1.03521(18) 0.31097(13) 0.0317(4) Uani 1 1 d . . . . .
H00C H 0.951076 1.039451 0.384759 0.038 Uiso 1 1 calc R . . . .
C00D C 0.5519(2) 0.47922(18) 0.37044(14) 0.0313(4) Uani 1 1 d . . . . .
H00D H 0.577089 0.535944 0.439944 0.038 Uiso 1 1 calc R . . . .
C00E C 0.1791(2) 0.53743(18) 0.33535(13) 0.0308(4) Uani 1 1 d . . . . .
H00E H 0.183062 0.446215 0.303467 0.037 Uiso 1 1 calc R . . . .
C00F C 0.3049(2) 0.78629(18) 0.15901(12) 0.0288(3) Uani 1 1 d . . . . .
C00G C 0.4556(2) 0.44886(19) 0.18067(14) 0.0348(4) Uani 1 1 d . . . . .
H00G H 0.414264 0.483439 0.119714 0.042 Uiso 1 1 calc R . . . .
C00H C 0.0354(2) 0.6688(2) 0.42003(14) 0.0368(4) Uani 1 1 d . . . . .
H00H H -0.057536 0.667917 0.446643 0.044 Uiso 1 1 calc R . . . .
C00I C 0.1632(2) 0.8027(2) 0.42677(13) 0.0346(4) Uani 1 1 d . . . . .
H00I H 0.157410 0.893708 0.457495 0.041 Uiso 1 1 calc R . . . .
C00J C 0.6999(2) 0.94766(19) 0.13020(13) 0.0337(4) Uani 1 1 d . . . . .
H00J H 0.579792 0.891666 0.080771 0.040 Uiso 1 1 calc R . . . .
C00K C 0.0433(2) 0.5370(2) 0.37468(14) 0.0361(4) Uani 1 1 d . . . . .
H00K H -0.044280 0.445327 0.370214 0.043 Uiso 1 1 calc R . . . .
C00L C 0.5782(2) 0.3463(2) 0.35786(16) 0.0394(4) Uani 1 1 d . . . . .
H00L H 0.620232 0.311471 0.418574 0.047 Uiso 1 1 calc R . . . .
C00M C 1.0502(2) 1.1127(2) 0.27479(15) 0.0399(4) Uani 1 1 d . . . . .
H00M H 1.170228 1.169243 0.324026 0.048 Uiso 1 1 calc R . . . .
C00N C 0.4838(2) 0.3153(2) 0.16940(16) 0.0462(5) Uani 1 1 d . . . . .
H00N H 0.461413 0.259088 0.100283 0.055 Uiso 1 1 calc R . . . .
C00O C 0.8314(2) 1.0275(2) 0.09575(15) 0.0415(4) Uani 1 1 d . . . . .
H00O H 0.800773 1.026264 0.022390 0.050 Uiso 1 1 calc R . . . .
C00P C 1.0058(2) 1.1084(2) 0.16744(16) 0.0440(5) Uani 1 1 d . . . . .
H00P H 1.095537 1.161206 0.143222 0.053 Uiso 1 1 calc R . . . .
C00Q C 0.5434(2) 0.2637(2) 0.25680(18) 0.0458(5) Uani 1 1 d . . . . .
H00Q H 0.560662 0.172009 0.247982 0.055 Uiso 1 1 calc R . . . .
C00R C -0.0151(2) 0.6888(3) 0.07035(19) 0.0562(6) Uani 1 1 d . . . . .
H00B H -0.058415 0.654180 -0.008487 0.067 Uiso 1 1 calc R . . . .
H00F H 0.006554 0.795959 0.089972 0.067 Uiso 1 1 calc R . . . .
C00S C -0.1526(3) 0.6059(3) 0.10822(18) 0.0652(7) Uani 1 1 d . . . . .
H00R H -0.175508 0.499766 0.087176 0.098 Uiso 1 1 calc GR . . . .
H00S H -0.265213 0.622330 0.076421 0.098 Uiso 1 1 calc GR . . . .
H00T H -0.108869 0.640415 0.186287 0.098 Uiso 1 1 calc GR . . . .

loop_
_atom_site_aniso_label
_atom_site_aniso_U_11
_atom_site_aniso_U_22
_atom_site_aniso_U_33
_atom_site_aniso_U_23
_atom_site_aniso_U_13
_atom_site_aniso_U_12
O001 0.0267(5) 0.0291(6) 0.0254(6) 0.0041(4) 0.0052(5) 0.0079(4)
O002 0.0217(5) 0.0331(7) 0.0456(7) 0.0101(5) -0.0014(5) 0.0035(5)
O003 0.0318(6) 0.0312(7) 0.0438(7) 0.0125(5) 0.0078(5) 0.0101(5)
N004 0.0206(6) 0.0258(7) 0.0238(6) 0.0035(5) 0.0040(5) 0.0025(5)
N005 0.0210(6) 0.0237(7) 0.0259(6) 0.0047(5) 0.0055(5) 0.0029(5)
C006 0.0177(7) 0.0211(8) 0.0331(8) 0.0028(6) 0.0095(6) 0.0048(6)
C007 0.0225(7) 0.0228(8) 0.0256(8) 0.0039(6) 0.0104(6) 0.0089(6)
C008 0.0257(7) 0.0232(8) 0.0317(8) 0.0080(6) 0.0122(6) 0.0088(6)
C009 0.0226(7) 0.0272(8) 0.0268(7) 0.0064(6) 0.0092(6) 0.0105(6)
C00A 0.0300(8) 0.0278(9) 0.0329(8) 0.0073(7) 0.0122(7) 0.0119(7)
C00B 0.0216(7) 0.0244(8) 0.0241(7) 0.0044(6) 0.0073(6) 0.0074(6)
C00C 0.0273(8) 0.0295(9) 0.0335(9) 0.0091(7) 0.0090(7) 0.0061(6)
C00D 0.0277(8) 0.0290(9) 0.0375(9) 0.0087(7) 0.0126(7) 0.0106(7)
C00E 0.0272(8) 0.0270(9) 0.0387(9) 0.0070(7) 0.0139(7) 0.0100(6)
C00F 0.0258(8) 0.0290(9) 0.0261(8) 0.0059(6) 0.0066(6) 0.0066(6)
C00G 0.0304(8) 0.0318(9) 0.0347(9) -0.0019(7) 0.0094(7) 0.0091(7)
C00H 0.0306(8) 0.0492(11) 0.0416(10) 0.0161(8) 0.0194(7) 0.0214(8)
C00I 0.0390(9) 0.0368(10) 0.0375(9) 0.0096(7) 0.0177(7) 0.0234(8)
C00J 0.0311(8) 0.0359(10) 0.0304(8) 0.0091(7) 0.0099(7) 0.0089(7)
C00K 0.0257(8) 0.0392(10) 0.0470(10) 0.0160(8) 0.0176(7) 0.0105(7)
C00L 0.0283(8) 0.0308(10) 0.0604(12) 0.0157(8) 0.0156(8) 0.0121(7)
C00M 0.0276(8) 0.0357(10) 0.0488(11) 0.0128(8) 0.0122(8) 0.0027(7)
C00N 0.0400(10) 0.0362(11) 0.0512(11) -0.0101(9) 0.0132(9) 0.0129(8)
C00O 0.0442(10) 0.0471(11) 0.0363(9) 0.0170(8) 0.0190(8) 0.0143(8)
C00P 0.0375(9) 0.0442(11) 0.0547(11) 0.0223(9) 0.0251(9) 0.0088(8)
C00Q 0.0308(9) 0.0234(9) 0.0767(14) 0.0020(9) 0.0157(9) 0.0110(7)
C00R 0.0239(9) 0.0562(14) 0.0727(14) 0.0261(11) -0.0024(9) 0.0101(8)
C00S 0.0408(11) 0.115(2) 0.0523(13) 0.0324(13) 0.0185(10) 0.0400(13)

loop_
_atom_type_symbol
_atom_type_description
_atom_type_scat_dispersion_real
_atom_type_scat_dispersion_imag
_atom_type_scat_source
C C 0.0181 0.0091 'International Tables Vol C Tables 4.2.6.8 and 6.1.1.4'
H H 0.0000 0.0000 'International Tables Vol C Tables 4.2.6.8 and 6.1.1.4'
N N 0.0311 0.0180 'International Tables Vol C Tables 4.2.6.8 and 6.1.1.4'
O O 0.0492 0.0322 'International Tables Vol C Tables 4.2.6.8 and 6.1.1.4'

loop_
_geom_angle_atom_site_label_1
_geom_angle_atom_site_label_2
_geom_angle_atom_site_label_3
_geom_angle
_geom_angle_site_symmetry_1
_geom_angle_site_symmetry_3
_geom_angle_publ_flag
C00F O002 C00R 116.26(14) . . ?
C007 N004 N005 93.82(11) . . ?
C007 N004 C008 131.06(12) . . ?
C008 N004 N005 123.69(12) . . ?
N004 N005 C00B 89.36(10) . . ?
C00F N005 N004 113.74(12) . . ?
C00F N005 C00B 119.67(11) . . ?
C00D C006 C00B 118.26(14) . . ?
C00G C006 C00B 122.26(14) . . ?
C00G C006 C00D 119.48(15) . . ?
O001 C007 N004 132.48(14) . . ?
O001 C007 C00B 135.57(14) . . ?
N004 C007 C00B 91.89(11) . . ?
C00C C008 N004 118.47(14) . . ?
C00J C008 N004 120.63(14) . . ?
C00J C008 C00C 120.90(14) . . ?
C00A C009 C00B 119.77(13) . . ?
C00E C009 C00A 119.17(14) . . ?
C00E C009 C00B 121.05(14) . . ?
C00I C00A C009 120.56(15) . . ?
N005 C00B C007 84.67(10) . . ?
C006 C00B N005 112.21(12) . . ?
C006 C00B C007 110.81(12) . . ?
C006 C00B C009 115.03(12) . . ?
C009 C00B N005 115.55(12) . . ?
C009 C00B C007 114.92(12) . . ?
C00M C00C C008 118.94(15) . . ?
C00L C00D C006 120.41(16) . . ?
C009 C00E C00K 120.09(15) . . ?
O002 C00F N005 108.29(13) . . ?
O003 C00F O002 127.19(15) . . ?
O003 C00F N005 124.31(14) . . ?
C006 C00G C00N 119.38(17) . . ?
C00K C00H C00I 119.95(15) . . ?
C00H C00I C00A 119.86(15) . . ?
C008 C00J C00O 119.17(15) . . ?
C00H C00K C00E 120.35(16) . . ?
C00D C00L C00Q 120.08(18) . . ?
C00C C00M C00P 120.59(16) . . ?
C00Q C00N C00G 120.99(17) . . ?
C00P C00O C00J 120.42(16) . . ?
C00O C00P C00M 119.95(16) . . ?
C00N C00Q C00L 119.64(17) . . ?
O002 C00R C00S 109.31(17) . . ?

loop_
_geom_bond_atom_site_label_1
_geom_bond_atom_site_label_2
_geom_bond_distance
_geom_bond_site_symmetry_2
_geom_bond_publ_flag
O001 C007 1.2044(18) . ?
O002 C00F 1.3307(19) . ?
O002 C00R 1.464(2) . ?
O003 C00F 1.199(2) . ?
N004 N005 1.4546(17) . ?
N004 C007 1.3752(19) . ?
N004 C008 1.4185(19) . ?
N005 C00B 1.5291(19) . ?
N005 C00F 1.410(2) . ?
C006 C00B 1.511(2) . ?
C006 C00D 1.396(2) . ?
C006 C00G 1.386(2) . ?
C007 C00B 1.541(2) . ?
C008 C00C 1.395(2) . ?
C008 C00J 1.384(2) . ?
C009 C00A 1.390(2) . ?
C009 C00B 1.518(2) . ?
C009 C00E 1.390(2) . ?
C00A C00I 1.390(2) . ?
C00C C00M 1.385(2) . ?
C00D C00L 1.382(2) . ?
C00E C00K 1.394(2) . ?
C00G C00N 1.395(3) . ?
C00H C00I 1.386(2) . ?
C00H C00K 1.379(3) . ?
C00J C00O 1.392(2) . ?
C00L C00Q 1.386(3) . ?
C00M C00P 1.385(3) . ?
C00N C00Q 1.374(3) . ?
C00O C00P 1.379(3) . ?
C00R C00S 1.471(3) . ?
